data_7047646
loop_
_publ_author_name
'Zhai, Lu'
'Wu, Xiao-Shuo'
'Wang, Yi-Xiong'
'Li, Shan-Qing'
'Qian, Yin'
'Wang, Xiao-Zu'
'Ren, Xiaoming'

_publ_section_title
;
 Metal ion coordination enhancing quantum efficiency of ligand
 phosphorescence&#x00A0;in a double-stranded helical chain coordination
 polymer of Pb2+&#x00A0;with&#x00A0;nicotinic&#x00A0;acid
;
_journal_name_full 'Dalton Transactions'
_journal_paper_doi 10.1039/C8DT03589J
_journal_year 2018
_chemical_formula_moiety '0.06(C48 H32 N8 O20 Pb8)'
_chemical_formula_sum 'C12 H8 N2 O5 Pb2'
_chemical_formula_weight 674.60
_chemical_name_systematic
;
 ? 
;
_space_group_crystal_system tetragonal
_space_group_IT_number 88
_space_group_name_Hall '-I 4ad'
_space_group_name_H-M_alt 'I 41/a'
_symmetry_space_group_name_Hall '-I 4ad'
_symmetry_space_group_name_H-M 'I 41/a :2'
_atom_sites_solution_hydrogens geom
_audit_creation_date 2018-09-20
_audit_creation_method
;
Olex2 1.2
(compiled 2018.05.29 svn.r3508 for OlexSys, GUI svn.r5506)
;
_audit_update_record
;
2018-09-20 deposited with the CCDC.
2018-09-24 downloaded from the CCDC.
;
_cell_angle_alpha 90
_cell_angle_beta 90
_cell_angle_gamma 90
_cell_formula_units_Z 16
_cell_length_a 22.4281(7)
_cell_length_b 22.4281(7)
_cell_length_c 11.1579(8)
_cell_measurement_reflns_used 7180
_cell_measurement_temperature 170(2)
_cell_measurement_theta_max 28.28
_cell_measurement_theta_min 3.28
_cell_volume 5612.6(5)
_computing_cell_refinement 'Bruker SAINT'
_computing_data_collection 'Bruker APEX2'
_computing_data_reduction 'Bruker SAINT'
_computing_molecular_graphics 'Olex2 (Dolomanov et al., 2009)'
_computing_publication_material 'Olex2 (Dolomanov et al., 2009)'
_computing_structure_refinement 'XL (Sheldrick, 2008)'
_computing_structure_solution 'SHELXS-97 (Sheldrick, 1990)'
_diffrn_ambient_temperature 170.0
_diffrn_measured_fraction_theta_full 0.998
_diffrn_measured_fraction_theta_max 0.997
_diffrn_measurement_device_type 'Bruker APEX-II CCD'
_diffrn_measurement_method '\f and \w scans'
_diffrn_radiation_type MoK\a
_diffrn_radiation_wavelength 0.71073
_diffrn_reflns_av_R_equivalents 0.0640
_diffrn_reflns_av_unetI/netI 0.0552
_diffrn_reflns_Laue_measured_fraction_full 0.998
_diffrn_reflns_Laue_measured_fraction_max 0.997
_diffrn_reflns_limit_h_max 15
_diffrn_reflns_limit_h_min -29
_diffrn_reflns_limit_k_max 29
_diffrn_reflns_limit_k_min -28
_diffrn_reflns_limit_l_max 14
_diffrn_reflns_limit_l_min -14
_diffrn_reflns_number 15127
_diffrn_reflns_point_group_measured_fraction_full 0.998
_diffrn_reflns_point_group_measured_fraction_max 0.997
_diffrn_reflns_theta_full 25.242
_diffrn_reflns_theta_max 28.317
_diffrn_reflns_theta_min 3.280
_exptl_absorpt_coefficient_mu 23.987
_exptl_absorpt_correction_T_max 0.017
_exptl_absorpt_correction_T_min 0.008
_exptl_absorpt_correction_type multi-scan
_exptl_crystal_colour colorless
_exptl_crystal_density_diffrn 3.193
_exptl_crystal_density_method 'not measured'
_exptl_crystal_description block
_exptl_crystal_F_000 6448
_exptl_crystal_size_max 0.22
_exptl_crystal_size_mid 0.18
_exptl_crystal_size_min 0.17
_refine_diff_density_max 3.324
_refine_diff_density_min -3.217
_refine_diff_density_rms 0.326
_refine_ls_extinction_method none
_refine_ls_goodness_of_fit_ref 1.030
_refine_ls_hydrogen_treatment constr
_refine_ls_matrix_type full
_refine_ls_number_parameters 190
_refine_ls_number_reflns 3487
_refine_ls_number_restraints 6
_refine_ls_restrained_S_all 1.031
_refine_ls_R_factor_all 0.0482
_refine_ls_R_factor_gt 0.0387
_refine_ls_shift/su_max 0.002
_refine_ls_shift/su_mean 0.000
_refine_ls_structure_factor_coef Fsqd
_refine_ls_weighting_details 'w=1/[\s^2^(Fo^2^)+(0.0511P)^2^] where P=(Fo^2^+2Fc^2^)/3'
_refine_ls_weighting_scheme calc
_refine_ls_wR_factor_gt 0.0886
_refine_ls_wR_factor_ref 0.0930
_reflns_Friedel_coverage 0.000
_reflns_number_gt 2971
_reflns_number_total 3487
_reflns_threshold_expression 'I > 2\s(I)'
_cod_data_source_file c8dt03589j2.cif
_cod_data_source_block 1
_cod_database_code 7047646
_shelx_shelxl_version_number 2016/6
_shelx_space_group_comment
;
The symmetry employed for this shelxl refinement is uniquely defined
by the following loop, which should always be used as a source of
symmetry information in preference to the above space-group names.
They are only intended as comments.
;
_olex2_refinement_description
;
1. Fixed Uiso
 At 1.2 times of:
  All C(H) groups
2. Uiso/Uaniso restraints and constraints
Uanis(C12) \\sim Ueq: with sigma of 0.01 and sigma for terminal atoms of 0.02
3.a Aromatic/amide H refined with riding coordinates:
 C10(H10), C14(H14), C12(H12), C11(H11), C3(H3), C4(H4), C7(H7), C5(H5)
;
_olex2_submission_special_instructions 'No special instructions were received'

loop_
_space_group_symop_operation_xyz
'x, y, z'
'-x+1/2, -y, z+1/2'
'-y+3/4, x+1/4, z+1/4'
'y+3/4, -x+3/4, z+3/4'
'x+1/2, y+1/2, z+1/2'
'-x+1, -y+1/2, z+1'
'-y+5/4, x+3/4, z+3/4'
'y+5/4, -x+5/4, z+5/4'
'-x, -y, -z'
'x-1/2, y, -z-1/2'
'y-3/4, -x-1/4, -z-1/4'
'-y-3/4, x-3/4, -z-3/4'
'-x+1/2, -y+1/2, -z+1/2'
'x, y+1/2, -z'
'y-1/4, -x+1/4, -z+1/4'
'-y-1/4, x-1/4, -z-1/4'

loop_
_atom_site_label
_atom_site_type_symbol
_atom_site_fract_x
_atom_site_fract_y
_atom_site_fract_z
_atom_site_U_iso_or_equiv
_atom_site_adp_type
_atom_site_occupancy
_atom_site_site_symmetry_order
_atom_site_calc_flag
_atom_site_refinement_flags_posn
_atom_site_refinement_flags_adp
Pb1 Pb 0.24605(2) 0.41864(2) 0.01898(2) 0.01247(10) Uani 1 1 d . .
Pb2 Pb 0.18921(2) 0.55552(2) 0.11219(2) 0.01253(10) Uani 1 1 d . .
O1 O 0.1047(3) 0.4841(4) 0.1191(6) 0.0379(18) Uani 1 1 d . .
O2 O 0.1372(3) 0.4214(3) -0.0225(6) 0.0271(14) Uani 1 1 d . .
O3 O 0.2219(3) 0.3943(3) -0.2145(5) 0.0297(16) Uani 1 1 d . .
O4 O 0.2383(2) 0.4776(2) 0.1880(4) 0.0111(11) Uani 1 1 d . .
O5 O 0.2971(3) 0.6061(3) 0.0913(5) 0.0239(14) Uani 1 1 d . .
C8 C 0.2974(4) 0.6314(4) 0.1902(7) 0.0173(16) Uani 1 1 d . .
C9 C 0.3185(4) 0.6941(4) 0.1988(7) 0.0159(16) Uani 1 1 d . .
C1 C 0.0979(4) 0.4425(4) 0.0455(8) 0.0221(18) Uani 1 1 d . .
N2 N 0.3510(4) 0.7755(4) 0.3227(8) 0.044(2) Uani 1 1 d . .
C10 C 0.3269(4) 0.7277(4) 0.0960(7) 0.0238(19) Uani 1 1 d . .
H10 H 0.318329 0.711640 0.019142 0.029 Uiso 1 1 calc R .
C14 C 0.3299(4) 0.7196(4) 0.3102(8) 0.027(2) Uani 1 1 d . .
H14 H 0.322364 0.696723 0.380194 0.033 Uiso 1 1 calc R .
C12 C 0.3593(6) 0.8060(5) 0.2227(10) 0.042(3) Uani 1 1 d . U
H12 H 0.374220 0.845493 0.230698 0.051 Uiso 1 1 calc R .
C11 C 0.3484(5) 0.7861(4) 0.1086(9) 0.034(2) Uani 1 1 d . .
H11 H 0.355199 0.810859 0.040796 0.041 Uiso 1 1 calc R .
C2 C 0.0365(4) 0.4146(4) 0.0357(7) 0.0188(17) Uani 1 1 d . .
C3 C 0.0286(4) 0.3616(4) -0.0261(8) 0.026(2) Uani 1 1 d . .
H3 H 0.061099 0.342279 -0.064303 0.031 Uiso 1 1 calc R .
C4 C -0.0288(4) 0.3375(5) -0.0304(9) 0.032(2) Uani 1 1 d . .
H4 H -0.035978 0.301246 -0.071768 0.038 Uiso 1 1 calc R .
C7 C -0.0131(5) 0.4404(5) 0.0911(8) 0.030(2) Uani 1 1 d . .
H7 H -0.007417 0.476163 0.135213 0.036 Uiso 1 1 calc R .
N1 N -0.0680(4) 0.4174(4) 0.0852(8) 0.0331(19) Uani 1 1 d . .
C5 C -0.0738(4) 0.3663(4) 0.0248(8) 0.029(2) Uani 1 1 d . .
H5 H -0.112402 0.349011 0.020464 0.035 Uiso 1 1 calc R .

loop_
_atom_site_aniso_label
_atom_site_aniso_U_11
_atom_site_aniso_U_22
_atom_site_aniso_U_33
_atom_site_aniso_U_23
_atom_site_aniso_U_13
_atom_site_aniso_U_12
Pb1 0.01292(16) 0.01012(16) 0.01438(15) -0.00129(10) -0.00022(10) 0.00170(10)
Pb2 0.01159(16) 0.01041(16) 0.01560(15) 0.00011(10) 0.00005(10) 0.00222(10)
O1 0.028(4) 0.050(5) 0.036(4) -0.006(3) 0.004(3) -0.018(4)
O2 0.011(3) 0.030(4) 0.041(4) 0.007(3) 0.001(3) -0.005(3)
O3 0.057(5) 0.011(3) 0.021(3) 0.002(2) -0.003(3) -0.011(3)
O4 0.008(3) 0.013(3) 0.012(2) 0.001(2) 0.0021(19) 0.005(2)
O5 0.027(4) 0.019(3) 0.025(3) -0.009(2) 0.009(3) -0.012(3)
C8 0.017(4) 0.010(4) 0.025(4) 0.000(3) -0.001(3) 0.001(3)
C9 0.016(4) 0.010(4) 0.021(4) 0.000(3) 0.006(3) 0.001(3)
C1 0.018(5) 0.018(5) 0.031(4) 0.011(3) -0.001(3) -0.005(3)
N2 0.062(7) 0.024(5) 0.045(5) -0.019(4) 0.014(5) -0.022(4)
C10 0.033(6) 0.019(5) 0.019(4) 0.006(3) -0.001(3) 0.002(4)
C14 0.030(5) 0.025(5) 0.027(4) -0.010(4) 0.002(4) -0.011(4)
C12 0.056(6) 0.017(5) 0.054(6) -0.006(4) 0.015(5) -0.012(4)
C11 0.044(7) 0.019(5) 0.039(5) 0.009(4) 0.009(5) -0.003(4)
C2 0.009(4) 0.023(5) 0.024(4) 0.007(3) -0.005(3) 0.000(3)
C3 0.014(4) 0.030(5) 0.032(5) -0.001(4) -0.006(3) -0.002(4)
C4 0.013(5) 0.032(6) 0.049(6) -0.002(4) -0.012(4) -0.002(4)
C7 0.028(5) 0.027(5) 0.036(5) 0.009(4) 0.008(4) -0.002(4)
N1 0.016(4) 0.032(5) 0.052(5) 0.010(4) 0.010(4) -0.004(3)
C5 0.010(4) 0.031(6) 0.046(6) 0.014(4) -0.004(4) -0.013(4)

loop_
_atom_type_symbol
_atom_type_description
_atom_type_scat_dispersion_real
_atom_type_scat_dispersion_imag
_atom_type_scat_source
C C 0.0033 0.0016 'International Tables Vol C Tables 4.2.6.8 and 6.1.1.4'
H H 0.0000 0.0000 'International Tables Vol C Tables 4.2.6.8 and 6.1.1.4'
N N 0.0061 0.0033 'International Tables Vol C Tables 4.2.6.8 and 6.1.1.4'
O O 0.0106 0.0060 'International Tables Vol C Tables 4.2.6.8 and 6.1.1.4'
Pb Pb -3.3944 10.1111 'International Tables Vol C Tables 4.2.6.8 and 6.1.1.4'

loop_
_geom_angle_atom_site_label_1
_geom_angle_atom_site_label_2
_geom_angle_atom_site_label_3
_geom_angle
_geom_angle_site_symmetry_1
_geom_angle_site_symmetry_3
O2 Pb1 O3 152.0(2) . 3
O2 Pb1 O3 68.3(2) . .
O3 Pb1 O3 109.3(2) . 3
O4 Pb1 O2 93.6(2) . .
O4 Pb1 O2 74.27(19) 4_454 .
O4 Pb1 O3 78.03(19) 4_454 3
O4 Pb1 O3 152.00(18) . .
O4 Pb1 O3 76.77(17) 4_454 .
O4 Pb1 O3 76.30(18) . 3
O4 Pb1 O4 77.77(12) . 4_454
O1 Pb2 O5 164.6(2) . .
O1 Pb2 O5 69.3(2) . 3
O4 Pb2 O1 81.9(2) . .
O4 Pb2 O1 92.1(2) 4_454 .
O4 Pb2 O4 78.76(13) . 4_454
O4 Pb2 O5 151.21(17) 4_454 3
O4 Pb2 O5 76.88(17) 4_454 .
O4 Pb2 O5 85.35(19) . .
O4 Pb2 O5 77.08(17) . 3
O5 Pb2 O5 116.2(2) . 3
C1 O1 Pb2 123.5(6) . .
C1 O2 Pb1 125.9(6) . .
Pb1 O3 Pb1 88.34(18) . 4_454
C8 O3 Pb1 101.5(5) 2_564 4_454
C8 O3 Pb1 162.0(5) 2_564 .
Pb1 O4 Pb1 110.66(19) . 3
Pb1 O4 Pb2 96.90(16) 3 3
Pb1 O4 Pb2 119.9(2) . 3
Pb2 O4 Pb1 100.14(17) . .
Pb2 O4 Pb1 117.0(2) . 3
Pb2 O4 Pb2 113.3(2) . 3
Pb2 O5 Pb2 89.23(17) . 4_454
C8 O5 Pb2 96.9(5) . .
C8 O5 Pb2 173.0(5) . 4_454
O3 C8 C9 118.6(7) 2_565 .
O5 C8 O3 121.9(8) . 2_565
O5 C8 C9 119.5(7) . .
C10 C9 C8 120.3(7) . .
C10 C9 C14 119.4(8) . .
C14 C9 C8 120.3(7) . .
O1 C1 O2 126.4(8) . .
O1 C1 C2 117.7(8) . .
O2 C1 C2 116.0(8) . .
C12 N2 C14 116.3(8) . .
C9 C10 C11 118.2(8) . .
N2 C14 C9 122.7(9) . .
N2 C12 C11 126.1(10) . .
C12 C11 C10 117.2(9) . .
C3 C2 C1 120.4(8) . .
C3 C2 C7 118.3(8) . .
C7 C2 C1 121.3(8) . .
C2 C3 C4 117.8(9) . .
C5 C4 C3 119.3(9) . .
N1 C7 C2 123.5(10) . .
C5 N1 C7 116.4(8) . .
N1 C5 C4 124.7(8) . .

loop_
_geom_bond_atom_site_label_1
_geom_bond_atom_site_label_2
_geom_bond_distance
_geom_bond_site_symmetry_2
Pb1 O2 2.485(6) .
Pb1 O3 2.740(6) 3
Pb1 O3 2.716(6) .
Pb1 O4 2.311(4) .
Pb1 O4 2.313(5) 4_454
Pb2 O1 2.482(7) .
Pb2 O4 2.231(5) .
Pb2 O4 2.342(4) 4_454
Pb2 O5 2.683(6) .
Pb2 O5 2.757(6) 3
O1 C1 1.252(11) .
O2 C1 1.256(10) .
O3 C8 1.285(10) 2_564
O5 C8 1.240(9) .
C8 C9 1.487(11) .
C9 C10 1.385(11) .
C9 C14 1.392(11) .
C1 C2 1.519(12) .
N2 C14 1.347(11) .
N2 C12 1.323(13) .
C10 C11 1.404(13) .
C12 C11 1.371(14) .
C2 C3 1.385(12) .
C2 C7 1.396(12) .
C3 C4 1.395(12) .
C4 C5 1.347(13) .
C7 N1 1.339(12) .
N1 C5 1.335(13) .
